data_4113640
loop_
_publ_author_name
'Ivor Bull'
'Philip Lightfoot'
'Luis A. Villaescusa'
'Lucy M. Bull'
'Richard K. B. Gover'
'John S. O. Evans'
'Russell E. Morris'

_publ_section_title
;
 An X-ray Diffraction and MAS NMR Study of the Thermal Expansion
 Properties of Calcined Siliceous Ferrierite
;
_journal_name_full 'Journal of the American Chemical Society'
_journal_page_first 4342
_journal_page_last 4349
_journal_paper_doi 10.1021/ja0292400
_journal_volume 125
_journal_year 2003
_chemical_formula_sum 'O72 Si36'
_chemical_formula_weight 2163.24
_chemical_name_systematic
;
 ?
;
_space_group_IT_number 71
_symmetry_cell_setting orthorhombic
_symmetry_space_group_name_Hall '-I 2 2'
_symmetry_space_group_name_H-M 'I m m m'
_atom_sites_solution_hydrogens geom
_atom_sites_solution_primary direct
_atom_sites_solution_secondary difmap
_audit_conform_dict_location ftp://ftp.iucr.org/pub/cif_core.dic
_audit_conform_dict_name cif_core.dic
_audit_conform_dict_version 2.2
_audit_creation_date 2002-08-30T15:35:09-00:00
_audit_creation_method 'WinGX routine CIF_UPDATE'
_cell_angle_alpha 90
_cell_angle_beta 90
_cell_angle_gamma 90
_cell_formula_units_Z 1
_cell_length_a 7.425(6)
_cell_length_b 14.056(12)
_cell_length_c 18.755(16)
_cell_measurement_temperature 497(2)
_cell_volume 1957(3)
_computing_structure_refinement 'SHELXL-97 (Sheldrick, 1997)'
_diffrn_ambient_temperature 497(2)
_diffrn_measured_fraction_theta_full 0.61
_diffrn_measured_fraction_theta_max 0.61
_diffrn_radiation_monochromator silicon
_diffrn_radiation_wavelength 0.6883
_diffrn_reflns_av_R_equivalents 0.0377
_diffrn_reflns_av_unetI/netI 0.0387
_diffrn_reflns_limit_h_max 4
_diffrn_reflns_limit_h_min -10
_diffrn_reflns_limit_k_max 2
_diffrn_reflns_limit_k_min -19
_diffrn_reflns_limit_l_max 15
_diffrn_reflns_limit_l_min -19
_diffrn_reflns_number 1951
_diffrn_reflns_theta_full 29.05
_diffrn_reflns_theta_max 29.05
_diffrn_reflns_theta_min 2.81
_exptl_absorpt_coefficient_mu 0.69
_exptl_absorpt_correction_type none
_exptl_crystal_density_diffrn 1.835
_exptl_crystal_F_000 1080
_refine_diff_density_max 0.873
_refine_diff_density_min -0.769
_refine_diff_density_rms 0.18
_refine_ls_extinction_method none
_refine_ls_goodness_of_fit_ref 1.096
_refine_ls_hydrogen_treatment mixed
_refine_ls_matrix_type full
_refine_ls_number_parameters 76
_refine_ls_number_reflns 1003
_refine_ls_number_restraints 0
_refine_ls_restrained_S_all 1.096
_refine_ls_R_factor_all 0.096
_refine_ls_R_factor_gt 0.0763
_refine_ls_shift/su_max 0.049
_refine_ls_shift/su_mean 0.014
_refine_ls_structure_factor_coef Fsqd
_refine_ls_weighting_details 'calc w=1/[\s^2^(Fo^2^)+(0.1554P)^2^+0.0000P] where P=(Fo^2^+2Fc^2^)/3'
_refine_ls_weighting_scheme calc
_refine_ls_wR_factor_gt 0.2053
_refine_ls_wR_factor_ref 0.2172
_reflns_number_gt 753
_reflns_number_total 1003
_reflns_threshold_expression >2sigma(I)
_cod_data_source_file ja0292400si20030117_034923.cif
_cod_data_source_block 497
_cod_database_code 4113640

loop_
_symmetry_equiv_pos_as_xyz
'x, y, z'
'-x, -y, z'
'x, -y, -z'
'-x, y, -z'
'x+1/2, y+1/2, z+1/2'
'-x+1/2, -y+1/2, z+1/2'
'x+1/2, -y+1/2, -z+1/2'
'-x+1/2, y+1/2, -z+1/2'
'-x, -y, -z'
'x, y, -z'
'-x, y, z'
'x, -y, z'
'-x+1/2, -y+1/2, -z+1/2'
'x+1/2, y+1/2, -z+1/2'
'-x+1/2, y+1/2, z+1/2'
'x+1/2, -y+1/2, z+1/2'

loop_
_atom_site_label
_atom_site_type_symbol
_atom_site_fract_x
_atom_site_fract_y
_atom_site_fract_z
_atom_site_U_iso_or_equiv
_atom_site_adp_type
_atom_site_occupancy
_atom_site_symmetry_multiplicity
_atom_site_calc_flag
_atom_site_refinement_flags
Si1 Si 0 0.29920(11) 0.08370(14) 0.0189(7) Uani 1 2 d S
Si2 Si 0.29352(18) 0.20213(8) 0.17560(10) 0.0212(6) Uani 1 1 d .
Si3 Si 0 0.5 0.15380(19) 0.0201(8) Uani 1 4 d S
Si4 Si 0.2065(3) 0 0.22692(14) 0.0246(7) Uani 1 2 d S
O1 O 0.5 0.2177(4) 0.1558(4) 0.0406(19) Uani 1 2 d S
O2 O 0.2499(7) 0.0914(3) 0.1807(3) 0.0444(14) Uani 1 1 d .
O3 O 0 0.2895(6) 0 0.038(3) Uani 1 4 d S
O4 O 0 0 0.2496(6) 0.039(2) Uani 1 4 d S
O5 O 0.1754(6) 0.2496(3) 0.1141(3) 0.0461(15) Uani 1 1 d .
O6 O 0 0.4091(4) 0.1035(4) 0.047(2) Uani 1 2 d S
O7 O 0.1758(11) 0.5 0.2018(5) 0.053(2) Uani 1 2 d S
O8 O 0.25 0.25 0.25 0.058(2) Uani 1 2 d S

loop_
_atom_site_aniso_label
_atom_site_aniso_U_11
_atom_site_aniso_U_22
_atom_site_aniso_U_33
_atom_site_aniso_U_23
_atom_site_aniso_U_13
_atom_site_aniso_U_12
Si1 0.0195(9) 0.0222(8) 0.015(2) 0.0015(7) 0 0
Si2 0.0192(7) 0.0245(7) 0.0198(16) 0.0018(5) -0.0015(7) 0.0015(4)
Si3 0.0191(12) 0.0221(11) 0.019(3) 0 0 0
Si4 0.0190(9) 0.0238(8) 0.031(2) 0 -0.0044(10) 0
O1 0.025(3) 0.052(3) 0.045(6) 0.015(3) 0 0
O2 0.062(3) 0.0286(17) 0.043(4) 0.0038(18) 0.011(3) -0.0078(17)
O3 0.064(7) 0.051(5) 0.000(8) 0 0 0
O4 0.031(4) 0.062(5) 0.023(8) 0 0 0
O5 0.037(3) 0.057(2) 0.045(5) 0.012(2) -0.010(3) 0.0139(18)
O6 0.064(5) 0.028(2) 0.050(6) -0.016(3) 0 0
O7 0.043(4) 0.087(5) 0.028(6) 0 -0.023(4) 0
O8 0.082(6) 0.066(4) 0.026(6) -0.021(4) 0.016(5) 0.004(4)

loop_
_atom_type_symbol
_atom_type_description
_atom_type_scat_dispersion_real
_atom_type_scat_dispersion_imag
_atom_type_scat_source
O O 0.0106 0.006 'International Tables Vol C Tables 4.2.6.8 and 6.1.1.4'
Si Si 0.0817 0.0704 'International Tables Vol C Tables 4.2.6.8 and 6.1.1.4'

loop_
_geom_angle_atom_site_label_1
_geom_angle_atom_site_label_2
_geom_angle_atom_site_label_3
_geom_angle
_geom_angle_site_symmetry_1
_geom_angle_site_symmetry_3
O3 Si1 O5 108.7(3) . .
O3 Si1 O5 108.7(3) . 11
O5 Si1 O5 110.7(4) . 11
O3 Si1 O6 108.5(4) . .
O5 Si1 O6 110.1(2) . .
O5 Si1 O6 110.1(2) 11 .
O8 Si2 O1 110.1(3) . .
O8 Si2 O2 108.70(19) . .
O1 Si2 O2 110.1(3) . .
O8 Si2 O5 110.3(2) . .
O1 Si2 O5 107.6(3) . .
O2 Si2 O5 109.9(3) . .
O7 Si3 O7 110.8(7) . 2_565
O7 Si3 O6 109.7(2) . .
O7 Si3 O6 109.7(2) 2_565 .
O7 Si3 O6 109.7(2) . 2_565
O7 Si3 O6 109.7(2) 2_565 2_565
O6 Si3 O6 107.1(6) . 2_565
O2 Si4 O2 108.5(4) 12 .
O2 Si4 O4 110.0(3) 12 .
O2 Si4 O4 110.0(3) . .
O2 Si4 O7 110.3(3) 12 13
O2 Si4 O7 110.3(3) . 13
O4 Si4 O7 107.6(5) . 13
Si2 O1 Si2 148.6(5) . 11_655
Si4 O2 Si2 150.2(3) . .
Si1 O3 Si1 170.0(6) . 10
Si4 O4 Si4 149.0(8) . 2
Si1 O5 Si2 153.7(4) . .
Si1 O6 Si3 157.1(5) . .
Si3 O7 Si4 157.8(7) . 13
Si2 O8 Si2 180.00(6) 13 .

loop_
_geom_bond_atom_site_label_1
_geom_bond_atom_site_label_2
_geom_bond_distance
_geom_bond_site_symmetry_2
Si1 O3 1.576(3) .
Si1 O5 1.584(5) .
Si1 O5 1.584(5) 11
Si1 O6 1.589(5) .
Si2 O8 1.583(2) .
Si2 O1 1.593(3) .
Si2 O2 1.592(4) .
Si2 O5 1.595(5) .
Si3 O7 1.586(8) .
Si3 O7 1.586(8) 2_565
Si3 O6 1.588(6) .
Si3 O6 1.588(6) 2_565
Si4 O2 1.583(4) 12
Si4 O2 1.583(4) .
Si4 O4 1.591(4) .
Si4 O7 1.597(9) 13
O1 Si2 1.593(3) 11_655
O3 Si1 1.576(3) 10
O4 Si4 1.591(4) 2
O7 Si4 1.597(9) 13
O8 Si2 1.583(2) 13

loop_
_geom_torsion_atom_site_label_1
_geom_torsion_atom_site_label_2
_geom_torsion_atom_site_label_3
_geom_torsion_atom_site_label_4
_geom_torsion
_geom_torsion_site_symmetry_1
_geom_torsion_site_symmetry_4
O8 Si2 O1 Si2 60.0(9) . 11_655
O2 Si2 O1 Si2 -59.8(10) . 11_655
O5 Si2 O1 Si2 -179.6(8) . 11_655
O2 Si4 O2 Si2 -160.0(5) 12 .
O4 Si4 O2 Si2 79.5(9) . .
O7 Si4 O2 Si2 -39.1(9) 13 .
O8 Si2 O2 Si4 -13.7(8) . .
O1 Si2 O2 Si4 107.0(8) . .
O5 Si2 O2 Si4 -134.6(7) . .
O5 Si1 O3 Si1 -119.7(2) . 10
O5 Si1 O3 Si1 119.7(2) 11 10
O6 Si1 O3 Si1 0.000(2) . 10
O2 Si4 O4 Si4 -59.8(2) 12 2
O2 Si4 O4 Si4 59.8(2) . 2
O7 Si4 O4 Si4 180 13 2
O3 Si1 O5 Si2 -161.0(7) . .
O5 Si1 O5 Si2 -41.7(10) 11 .
O6 Si1 O5 Si2 80.2(8) . .
O8 Si2 O5 Si1 -32.7(8) . .
O1 Si2 O5 Si1 -152.9(7) . .
O2 Si2 O5 Si1 87.1(8) . .
O3 Si1 O6 Si3 180 . .
O5 Si1 O6 Si3 -61.2(3) . .
O5 Si1 O6 Si3 61.2(3) 11 .
O7 Si3 O6 Si1 61.0(3) . .
O7 Si3 O6 Si1 -61.0(3) 2_565 .
O6 Si3 O6 Si1 180.0000 2_565 .
O7 Si3 O7 Si4 0.0000(10) 2_565 13
O6 Si3 O7 Si4 -121.3(3) . 13
O6 Si3 O7 Si4 121.3(3) 2_565 13
O1 Si2 O8 Si2 8E1(10) . 13
O2 Si2 O8 Si2 -16E1(10) . 13
O5 Si2 O8 Si2 -4E1(10) . 13
